data_7716377
loop_
_publ_author_name
'Robson, Max E.'
'Johnson, Andrew L.'

_publ_section_title
;
 Zinc and cadmium thioamidate complexes: rational design of single-source
 precursors for the AACVD of ZnS.
;
_journal_issue 27
_journal_name_full 'Dalton transactions (Cambridge, England : 2003)'
_journal_page_first 11380
_journal_page_last 11392
_journal_paper_doi 10.1039/d4dt01278j
_journal_volume 53
_journal_year 2024
_chemical_formula_moiety 'C16 H32 N2 S2 Zn'
_chemical_formula_sum 'C16 H32 N2 S2 Zn'
_chemical_formula_weight 381.92
_chemical_properties_physical Air-sensitive
_space_group_crystal_system orthorhombic
_space_group_IT_number 60
_space_group_name_Hall '-P 2n 2ab'
_space_group_name_H-M_alt 'P b c n'
_atom_sites_solution_hydrogens geom
_atom_sites_solution_primary dual
_audit_creation_method SHELXL-2018/3
_audit_update_record
;
2024-04-25 deposited with the CCDC.	2024-06-17 downloaded from the CCDC.
;
_cell_angle_alpha 90
_cell_angle_beta 90
_cell_angle_gamma 90
_cell_formula_units_Z 4
_cell_length_a 7.9497(3)
_cell_length_b 11.5685(5)
_cell_length_c 22.2132(9)
_cell_measurement_reflns_used 6846
_cell_measurement_temperature 150(2)
_cell_measurement_theta_max 28.9320
_cell_measurement_theta_min 3.5890
_cell_volume 2042.86(14)
_computing_cell_refinement 'CrysAlisPro 1.171.41.93a (Rigaku OD, 2020)'
_computing_data_collection 'CrysAlisPro 1.171.41.93a (Rigaku OD, 2020)'
_computing_data_reduction 'CrysAlisPro 1.171.41.93a (Rigaku OD, 2020)'
_computing_molecular_graphics 'ORTEP3 for Windows - Farrugia, L. J. J. Appl. Crystallogr. 1997, 30, 565'
_computing_publication_material
;
 'WinGX publication routines, Farrugia, 
 L. J., J. Appl. Crystallogr., 1999, 32, 837-838
;
_computing_structure_refinement
;
 SHELXL-2018/3 (Sheldrick, 2018)
 Sheldrick GM (2008) Acta Crystallogr A64:112--122 and 
 C. B. H\"ubschle, G. M. Sheldrick and B. Dittrich
 ShelXle: a Qt graphical user interface for SHELXL
 J. Appl. Cryst., 44, (2011) 1281-1284.
;
_computing_structure_solution
; 
 SHELXT
 Sheldrick, G. M. (2008). Acta Cryst. A64, 112-122.
;
_diffrn_ambient_environment N~2~
_diffrn_ambient_temperature 150.00(10)
_diffrn_detector 'CCD plate'
_diffrn_detector_area_resol_mean 8.0734
_diffrn_detector_type EosS2
_diffrn_measured_fraction_theta_full 0.999
_diffrn_measured_fraction_theta_max 0.907
_diffrn_measurement_device 'four-circle diffractometer'
_diffrn_measurement_device_type 'New Xcalibur, EosS2'
_diffrn_measurement_method '\w scans'
_diffrn_radiation_monochromator graphite
_diffrn_radiation_probe x-ray
_diffrn_radiation_type 'Mo K\a'
_diffrn_radiation_wavelength 0.71073
_diffrn_reflns_av_R_equivalents 0.0316
_diffrn_reflns_av_unetI/netI 0.0244
_diffrn_reflns_Laue_measured_fraction_full 0.999
_diffrn_reflns_Laue_measured_fraction_max 0.907
_diffrn_reflns_limit_h_max 10
_diffrn_reflns_limit_h_min -10
_diffrn_reflns_limit_k_max 13
_diffrn_reflns_limit_k_min -15
_diffrn_reflns_limit_l_max 27
_diffrn_reflns_limit_l_min -30
_diffrn_reflns_number 16151
_diffrn_reflns_point_group_measured_fraction_full 0.999
_diffrn_reflns_point_group_measured_fraction_max 0.907
_diffrn_reflns_theta_full 25.242
_diffrn_reflns_theta_max 29.285
_diffrn_reflns_theta_min 3.109
_diffrn_source 'fine-focus sealed X-ray tube'
_diffrn_source_type 'Enhance (Mo) X-ray Source'
_exptl_absorpt_coefficient_mu 1.403
_exptl_absorpt_correction_T_max 1.00000
_exptl_absorpt_correction_T_min 0.74748
_exptl_absorpt_correction_type multi-scan
_exptl_absorpt_process_details
;
CrysAlisPro 1.171.41.93a (Rigaku Oxford Diffraction, 2020)
Empirical absorption correction using spherical harmonics,
implemented in SCALE3 ABSPACK scaling algorithm.
;
_exptl_crystal_colour colourless
_exptl_crystal_density_diffrn 1.242
_exptl_crystal_description block
_exptl_crystal_F_000 816
_exptl_crystal_size_max 0.700
_exptl_crystal_size_mid 0.600
_exptl_crystal_size_min 0.500
_refine_diff_density_max 0.522
_refine_diff_density_min -0.431
_refine_diff_density_rms 0.057
_refine_ls_extinction_method none
_refine_ls_goodness_of_fit_ref 1.092
_refine_ls_hydrogen_treatment constr
_refine_ls_matrix_type full
_refine_ls_number_parameters 101
_refine_ls_number_reflns 2530
_refine_ls_number_restraints 0
_refine_ls_restrained_S_all 1.092
_refine_ls_R_factor_all 0.0390
_refine_ls_R_factor_gt 0.0317
_refine_ls_shift/su_max 0.001
_refine_ls_shift/su_mean 0.000
_refine_ls_structure_factor_coef Fsqd
_refine_ls_weighting_details 'w=1/[\s^2^(Fo^2^)+(0.0194P)^2^+1.6148P] where P=(Fo^2^+2Fc^2^)/3'
_refine_ls_weighting_scheme calc
_refine_ls_wR_factor_gt 0.0635
_refine_ls_wR_factor_ref 0.0662
_reflns_Friedel_coverage 0.000
_reflns_number_gt 2242
_reflns_number_total 2530
_reflns_threshold_expression 'I > 2\s(I)'
_cod_data_source_file d4dt01278j2.cif
_cod_data_source_block e21alj04
_cod_depositor_comments 'Adding full bibliography for 7716374--7716379.cif.'
_cod_database_code 7716377
_shelx_shelxl_version_number 2018/3
_shelx_space_group_comment
;
The symmetry employed for this shelxl refinement is uniquely defined
by the following loop, which should always be used as a source of
symmetry information in preference to the above space-group names.
They are only intended as comments.
;
_shelx_estimated_absorpt_t_min 0.440
_shelx_estimated_absorpt_t_max 0.540
_oxdiff_exptl_absorpt_empirical_full_min 0.881
_oxdiff_exptl_absorpt_empirical_full_max 1.313
_oxdiff_exptl_absorpt_empirical_details
;
Empirical correction (ABSPACK) includes:
- Absorption correction using spherical harmonics
- Frame scaling
;

loop_
_space_group_symop_operation_xyz
'x, y, z'
'-x+1/2, -y+1/2, z+1/2'
'x+1/2, -y+1/2, -z'
'-x, y, -z+1/2'
'-x, -y, -z'
'x-1/2, y-1/2, -z-1/2'
'-x-1/2, y-1/2, z'
'x, -y, z-1/2'

loop_
_atom_site_label
_atom_site_type_symbol
_atom_site_fract_x
_atom_site_fract_y
_atom_site_fract_z
_atom_site_U_iso_or_equiv
_atom_site_adp_type
_atom_site_occupancy
_atom_site_site_symmetry_order
_atom_site_calc_flag
_atom_site_refinement_flags_posn
_atom_site_refinement_flags_adp
_atom_site_refinement_flags_occupancy
_atom_site_disorder_assembly
_atom_site_disorder_group
Zn1 Zn 0.500000 0.69354(2) 0.750000 0.02015(9) Uani 1 2 d S T P . .
S1 S 0.34652(6) 0.76571(4) 0.66798(2) 0.02424(11) Uani 1 1 d . . . . .
N1 N 0.57712(18) 0.61068(12) 0.67429(6) 0.0186(3) Uani 1 1 d . . . . .
C1 C 0.4759(2) 0.65890(14) 0.63634(8) 0.0181(3) Uani 1 1 d . . . . .
C2 C 0.4554(2) 0.63256(16) 0.57001(8) 0.0247(4) Uani 1 1 d . . . . .
H2 H 0.547395 0.578517 0.557703 0.030 Uiso 1 1 calc R U . . .
C3 C 0.4698(3) 0.7423(2) 0.53201(9) 0.0413(5) Uani 1 1 d . . . . .
H3A H 0.376675 0.794520 0.541783 0.062 Uiso 1 1 calc R U . . .
H3B H 0.464931 0.721930 0.489213 0.062 Uiso 1 1 calc R U . . .
H3C H 0.576951 0.780709 0.540654 0.062 Uiso 1 1 calc R U . . .
C4 C 0.2864(2) 0.57190(18) 0.55963(9) 0.0335(5) Uani 1 1 d . . . . .
H4A H 0.281121 0.501605 0.584179 0.050 Uiso 1 1 calc R U . . .
H4B H 0.275468 0.551426 0.517000 0.050 Uiso 1 1 calc R U . . .
H4C H 0.194476 0.623913 0.571084 0.050 Uiso 1 1 calc R U . . .
C11 C 0.7048(2) 0.51865(15) 0.66322(8) 0.0238(4) Uani 1 1 d . . . . .
C12 C 0.7779(3) 0.4924(2) 0.72493(10) 0.0446(6) Uani 1 1 d . . . . .
H12A H 0.826723 0.563023 0.741956 0.067 Uiso 1 1 calc R U . . .
H12B H 0.865460 0.433288 0.721144 0.067 Uiso 1 1 calc R U . . .
H12C H 0.688514 0.464130 0.751512 0.067 Uiso 1 1 calc R U . . .
C13 C 0.8462(2) 0.56219(17) 0.62264(10) 0.0340(5) Uani 1 1 d . . . . .
H13A H 0.800950 0.579609 0.582620 0.051 Uiso 1 1 calc R U . . .
H13B H 0.933223 0.502546 0.619209 0.051 Uiso 1 1 calc R U . . .
H13C H 0.895231 0.632375 0.640038 0.051 Uiso 1 1 calc R U . . .
C14 C 0.6254(3) 0.40819(16) 0.63825(11) 0.0398(5) Uani 1 1 d . . . . .
H14A H 0.530589 0.385311 0.663783 0.060 Uiso 1 1 calc R U . . .
H14B H 0.709521 0.346244 0.637789 0.060 Uiso 1 1 calc R U . . .
H14C H 0.585356 0.422243 0.597178 0.060 Uiso 1 1 calc R U . . .

loop_
_atom_site_aniso_label
_atom_site_aniso_U_11
_atom_site_aniso_U_22
_atom_site_aniso_U_33
_atom_site_aniso_U_23
_atom_site_aniso_U_13
_atom_site_aniso_U_12
Zn1 0.02388(15) 0.02189(15) 0.01468(14) 0.000 -0.00068(11) 0.000
S1 0.0258(2) 0.0270(2) 0.0200(2) -0.00106(18) -0.00124(17) 0.01153(18)
N1 0.0184(7) 0.0180(7) 0.0193(7) 0.0002(6) 0.0012(6) 0.0033(6)
C1 0.0165(8) 0.0192(8) 0.0187(8) -0.0006(6) 0.0018(6) -0.0008(6)
C2 0.0231(9) 0.0329(10) 0.0182(8) -0.0039(7) 0.0007(7) 0.0008(7)
C3 0.0558(14) 0.0492(13) 0.0190(10) 0.0053(9) 0.0002(9) -0.0114(11)
C4 0.0329(10) 0.0420(12) 0.0256(10) -0.0056(9) -0.0050(8) -0.0067(9)
C11 0.0213(8) 0.0198(8) 0.0305(10) 0.0010(7) 0.0043(7) 0.0064(7)
C12 0.0446(13) 0.0485(13) 0.0407(13) 0.0093(11) -0.0024(10) 0.0274(11)
C13 0.0220(9) 0.0322(10) 0.0478(13) 0.0011(9) 0.0097(9) 0.0046(8)
C14 0.0331(11) 0.0211(10) 0.0653(16) -0.0065(10) 0.0130(10) 0.0027(8)

loop_
_atom_type_symbol
_atom_type_description
_atom_type_scat_dispersion_real
_atom_type_scat_dispersion_imag
_atom_type_scat_source
C C 0.0033 0.0016 'International Tables Vol C Tables 4.2.6.8 and 6.1.1.4'
H H 0.0000 0.0000 'International Tables Vol C Tables 4.2.6.8 and 6.1.1.4'
N N 0.0061 0.0033 'International Tables Vol C Tables 4.2.6.8 and 6.1.1.4'
S S 0.1246 0.1234 'International Tables Vol C Tables 4.2.6.8 and 6.1.1.4'
Zn Zn 0.2839 1.4301 'International Tables Vol C Tables 4.2.6.8 and 6.1.1.4'

loop_
_geom_angle_atom_site_label_1
_geom_angle_atom_site_label_2
_geom_angle_atom_site_label_3
_geom_angle
_geom_angle_site_symmetry_1
_geom_angle_site_symmetry_3
_geom_angle_publ_flag
N1 Zn1 N1 123.66(8) . 4_656 ?
N1 Zn1 S1 71.45(4) . . ?
N1 Zn1 S1 130.85(4) 4_656 . ?
N1 Zn1 S1 130.85(4) . 4_656 ?
N1 Zn1 S1 71.45(4) 4_656 4_656 ?
S1 Zn1 S1 138.31(3) . 4_656 ?
N1 Zn1 C1 29.90(5) . . ?
N1 Zn1 C1 136.00(5) 4_656 . ?
S1 Zn1 C1 41.58(4) . . ?
S1 Zn1 C1 149.24(4) 4_656 . ?
N1 Zn1 C1 136.00(5) . 4_656 ?
N1 Zn1 C1 29.90(5) 4_656 4_656 ?
S1 Zn1 C1 149.24(4) . 4_656 ?
S1 Zn1 C1 41.58(4) 4_656 4_656 ?
C1 Zn1 C1 162.01(8) . 4_656 ?
C1 S1 Zn1 75.86(6) . . ?
C1 N1 C11 128.65(15) . . ?
C1 N1 Zn1 98.54(11) . . ?
C11 N1 Zn1 132.77(11) . . ?
N1 C1 C2 127.97(15) . . ?
N1 C1 S1 114.06(13) . . ?
C2 C1 S1 117.96(12) . . ?
N1 C1 Zn1 51.56(9) . . ?
C2 C1 Zn1 176.75(12) . . ?
S1 C1 Zn1 62.56(5) . . ?
C1 C2 C3 111.25(16) . . ?
C1 C2 C4 109.43(15) . . ?
C3 C2 C4 111.24(17) . . ?
C1 C2 H2 108.3 . . ?
C3 C2 H2 108.3 . . ?
C4 C2 H2 108.3 . . ?
C2 C3 H3A 109.5 . . ?
C2 C3 H3B 109.5 . . ?
H3A C3 H3B 109.5 . . ?
C2 C3 H3C 109.5 . . ?
H3A C3 H3C 109.5 . . ?
H3B C3 H3C 109.5 . . ?
C2 C4 H4A 109.5 . . ?
C2 C4 H4B 109.5 . . ?
H4A C4 H4B 109.5 . . ?
C2 C4 H4C 109.5 . . ?
H4A C4 H4C 109.5 . . ?
H4B C4 H4C 109.5 . . ?
N1 C11 C12 104.70(15) . . ?
N1 C11 C13 111.29(14) . . ?
C12 C11 C13 108.51(17) . . ?
N1 C11 C14 112.04(15) . . ?
C12 C11 C14 108.56(17) . . ?
C13 C11 C14 111.43(16) . . ?
C11 C12 H12A 109.5 . . ?
C11 C12 H12B 109.5 . . ?
H12A C12 H12B 109.5 . . ?
C11 C12 H12C 109.5 . . ?
H12A C12 H12C 109.5 . . ?
H12B C12 H12C 109.5 . . ?
C11 C13 H13A 109.5 . . ?
C11 C13 H13B 109.5 . . ?
H13A C13 H13B 109.5 . . ?
C11 C13 H13C 109.5 . . ?
H13A C13 H13C 109.5 . . ?
H13B C13 H13C 109.5 . . ?
C11 C14 H14A 109.5 . . ?
C11 C14 H14B 109.5 . . ?
H14A C14 H14B 109.5 . . ?
C11 C14 H14C 109.5 . . ?
H14A C14 H14C 109.5 . . ?
H14B C14 H14C 109.5 . . ?

loop_
_geom_bond_atom_site_label_1
_geom_bond_atom_site_label_2
_geom_bond_distance
_geom_bond_site_symmetry_2
_geom_bond_publ_flag
Zn1 N1 2.0305(14) . ?
Zn1 N1 2.0305(14) 4_656 ?
Zn1 S1 2.3464(4) . ?
Zn1 S1 2.3464(4) 4_656 ?
Zn1 C1 2.5636(17) . ?
Zn1 C1 2.5636(17) 4_656 ?
S1 C1 1.7545(17) . ?
N1 C1 1.292(2) . ?
N1 C11 1.492(2) . ?
C1 C2 1.513(2) . ?
C2 C3 1.529(3) . ?
C2 C4 1.534(3) . ?
C2 H2 1.0000 . ?
C3 H3A 0.9800 . ?
C3 H3B 0.9800 . ?
C3 H3C 0.9800 . ?
C4 H4A 0.9800 . ?
C4 H4B 0.9800 . ?
C4 H4C 0.9800 . ?
C11 C12 1.519(3) . ?
C11 C13 1.526(3) . ?
C11 C14 1.529(3) . ?
C12 H12A 0.9800 . ?
C12 H12B 0.9800 . ?
C12 H12C 0.9800 . ?
C13 H13A 0.9800 . ?
C13 H13B 0.9800 . ?
C13 H13C 0.9800 . ?
C14 H14A 0.9800 . ?
C14 H14B 0.9800 . ?
C14 H14C 0.9800 . ?

loop_
_geom_torsion_atom_site_label_1
_geom_torsion_atom_site_label_2
_geom_torsion_atom_site_label_3
_geom_torsion_atom_site_label_4
_geom_torsion
_geom_torsion_site_symmetry_1
_geom_torsion_site_symmetry_2
_geom_torsion_site_symmetry_3
_geom_torsion_site_symmetry_4
_geom_torsion_publ_flag
C11 N1 C1 C2 2.0(3) . . . . ?
Zn1 N1 C1 C2 -175.91(15) . . . . ?
C11 N1 C1 S1 -179.19(13) . . . . ?
Zn1 N1 C1 S1 2.94(13) . . . . ?
C11 N1 C1 Zn1 177.9(2) . . . . ?
Zn1 S1 C1 N1 -2.60(12) . . . . ?
Zn1 S1 C1 C2 176.38(14) . . . . ?
N1 C1 C2 C3 -127.7(2) . . . . ?
S1 C1 C2 C3 53.49(19) . . . . ?
N1 C1 C2 C4 109.0(2) . . . . ?
S1 C1 C2 C4 -69.83(18) . . . . ?
C1 N1 C11 C12 -176.97(18) . . . . ?
Zn1 N1 C11 C12 0.2(2) . . . . ?
C1 N1 C11 C13 66.0(2) . . . . ?
Zn1 N1 C11 C13 -116.87(16) . . . . ?
C1 N1 C11 C14 -59.5(2) . . . . ?
Zn1 N1 C11 C14 117.62(17) . . . . ?
